data_7005693
loop_
_publ_author_name
'Broge, Louise'
'S\/otofte, Inger'
'Jensen, Kristian'
'Jensen, Nicolai'
'Pretzmann, Ulla'
'Springborg, Johan'

_publ_section_title
;
 Bowl adamanzanes--bicyclic tetraamines: syntheses and crystal
 structures of complexes with cobalt(III) and chelating coordinated
 oxo-anions.
;
_journal_issue 34
_journal_name_full 'Dalton transactions (Cambridge, England : 2003)'
_journal_page_first 3826
_journal_page_last 3839
_journal_paper_doi 10.1039/b704451h
_journal_year 2007
_chemical_formula_moiety '[Co(C11H24N4)(NO3)](NO3)(ClO4)'
_chemical_formula_sum 'C11 H24 Cl Co N6 O10'
_chemical_formula_weight 494.74
_chemical_name_systematic
;
?
;
_space_group_IT_number 9
_symmetry_cell_setting monoclinic
_symmetry_space_group_name_Hall 'C -2yc'
_symmetry_space_group_name_H-M 'C 1 c 1'
_atom_sites_solution_hydrogens geom
_atom_sites_solution_primary direct
_atom_sites_solution_secondary difmap
_audit_creation_method SHELXL-97
_cell_angle_alpha 90.00
_cell_angle_beta 95.272(2)
_cell_angle_gamma 90.00
_cell_formula_units_Z 4
_cell_length_a 9.0240(6)
_cell_length_b 13.3493(9)
_cell_length_c 15.3487(11)
_cell_measurement_reflns_used 6504
_cell_measurement_temperature 120(2)
_cell_measurement_theta_max 28.01
_cell_measurement_theta_min 2.67
_cell_volume 1841.1(2)
_computing_cell_refinement 'SAINT (Bruker AXS,1998)'
_computing_data_collection 'SMART (Bruker AXS,1998)'
_computing_data_reduction 'SAINT (Bruker AXS,1998)'
_computing_molecular_graphics 'SHELXTL,ver.6.12 (Sheldrick,2001)'
_computing_structure_refinement 'SHELXTL,ver.6.12 (Sheldrick,2001)'
_computing_structure_solution 'SHELXTL,ver.6.12 (Sheldrick,2001)'
_diffrn_ambient_temperature 120(2)
_diffrn_measured_fraction_theta_full 0.997
_diffrn_measured_fraction_theta_max 0.997
_diffrn_measurement_device_type 'Siemens SMART CCD Platform'
_diffrn_measurement_method 'omega scans'
_diffrn_radiation_monochromator graphite
_diffrn_radiation_source 'noemal-focus sealed tube'
_diffrn_radiation_type MoK\a
_diffrn_radiation_wavelength 0.71073
_diffrn_reflns_av_R_equivalents 0.0287
_diffrn_reflns_av_sigmaI/netI 0.0744
_diffrn_reflns_limit_h_max 11
_diffrn_reflns_limit_h_min -11
_diffrn_reflns_limit_k_max 17
_diffrn_reflns_limit_k_min -17
_diffrn_reflns_limit_l_max 20
_diffrn_reflns_limit_l_min -16
_diffrn_reflns_number 6504
_diffrn_reflns_theta_full 28.01
_diffrn_reflns_theta_max 28.01
_diffrn_reflns_theta_min 2.67
_diffrn_standards_number 0
_exptl_absorpt_coefficient_mu 1.145
_exptl_absorpt_correction_T_max 1.0000
_exptl_absorpt_correction_T_min 0.8120
_exptl_absorpt_correction_type multi-scan
_exptl_absorpt_process_details 'SADABS,ver2.03 (Sheldrick,2001)'
_exptl_crystal_colour red
_exptl_crystal_density_diffrn 1.785
_exptl_crystal_density_meas ?
_exptl_crystal_density_method 'not measured'
_exptl_crystal_F_000 1024
_exptl_crystal_size_max 0.13
_exptl_crystal_size_mid 0.10
_exptl_crystal_size_min 0.09
_refine_diff_density_max 0.670
_refine_diff_density_min -0.340
_refine_diff_density_rms 0.084
_refine_ls_abs_structure_details 'Flack H D (1983), Acta Cryst. A39, 876-881'
_refine_ls_abs_structure_Flack 0.044(15)
_refine_ls_extinction_method none
_refine_ls_goodness_of_fit_ref 1.047
_refine_ls_hydrogen_treatment constr
_refine_ls_matrix_type full
_refine_ls_number_parameters 262
_refine_ls_number_reflns 3458
_refine_ls_number_restraints 2
_refine_ls_restrained_S_all 1.047
_refine_ls_R_factor_all 0.0383
_refine_ls_R_factor_gt 0.0367
_refine_ls_shift/su_max 0.001
_refine_ls_shift/su_mean 0.000
_refine_ls_structure_factor_coef Fsqd
_refine_ls_weighting_details 'calc w=1/[\s^2^(Fo^2^)+(0.0189P)^2^+0.2581P] where P=(Fo^2^+2Fc^2^)/3'
_refine_ls_weighting_scheme calc
_refine_ls_wR_factor_gt 0.0888
_refine_ls_wR_factor_ref 0.0898
_reflns_number_gt 3310
_reflns_number_total 3458
_reflns_threshold_expression >2sigma(I)
_cod_data_source_file b704451h.txt
_cod_data_source_block js1a
_cod_depositor_comments
;
The following automatic conversions were performed:

'_exptl_crystal_density_meas' value 'no' was changed to '?' - the
value is perceived as not measured.

Automatic conversion script
Id: cif_fix_values 3008 2015-01-20 13:52:24Z robertas 
;
_cod_original_sg_symbol_H-M 'C c'
_cod_database_code 7005693

loop_
_symmetry_equiv_pos_as_xyz
'x, y, z'
'x, -y, z+1/2'
'x+1/2, y+1/2, z'
'x+1/2, -y+1/2, z+1/2'

loop_
_atom_site_label
_atom_site_type_symbol
_atom_site_fract_x
_atom_site_fract_y
_atom_site_fract_z
_atom_site_U_iso_or_equiv
_atom_site_adp_type
_atom_site_occupancy
_atom_site_symmetry_multiplicity
_atom_site_calc_flag
_atom_site_refinement_flags
_atom_site_disorder_assembly
_atom_site_disorder_group
Co Co 0.02951(3) 0.14837(3) 0.26476(3) 0.01336(11) Uani 1 1 d . . .
N1 N 0.0113(3) 0.2198(2) 0.3735(2) 0.0191(6) Uani 1 1 d . . .
H1 H 0.0110 0.1721 0.4178 0.023 Uiso 1 1 calc R . .
C1 C 0.1465(4) 0.2843(3) 0.3937(3) 0.0253(8) Uani 1 1 d . . .
H11 H 0.1856 0.2758 0.4557 0.030 Uiso 1 1 calc R . .
H12 H 0.1204 0.3557 0.3838 0.030 Uiso 1 1 calc R . .
C2 C 0.2629(4) 0.2531(3) 0.3343(3) 0.0239(8) Uani 1 1 d . . .
H21 H 0.3384 0.3067 0.3326 0.029 Uiso 1 1 calc R . .
H22 H 0.3137 0.1917 0.3577 0.029 Uiso 1 1 calc R . .
N2 N 0.1928(3) 0.2335(2) 0.2435(2) 0.0179(6) Uani 1 1 d . . .
C3 C 0.2888(4) 0.1668(3) 0.1951(3) 0.0242(8) Uani 1 1 d . . .
H31 H 0.3313 0.1129 0.2341 0.029 Uiso 1 1 calc R . .
H32 H 0.3717 0.2055 0.1738 0.029 Uiso 1 1 calc R . .
C4 C 0.1926(4) 0.1221(3) 0.1185(3) 0.0250(8) Uani 1 1 d . . .
H41 H 0.1759 0.1722 0.0710 0.030 Uiso 1 1 calc R . .
H42 H 0.2429 0.0632 0.0953 0.030 Uiso 1 1 calc R . .
N3 N 0.0466(3) 0.0912(2) 0.1498(2) 0.0177(6) Uani 1 1 d . . .
H3 H 0.0476 0.0219 0.1557 0.021 Uiso 1 1 calc R . .
C5 C -0.0883(4) 0.1188(3) 0.0908(3) 0.0226(8) Uani 1 1 d . . .
H51 H -0.1222 0.0608 0.0541 0.027 Uiso 1 1 calc R . .
H52 H -0.0649 0.1746 0.0519 0.027 Uiso 1 1 calc R . .
C6 C -0.2078(4) 0.1500(3) 0.1472(3) 0.0211(8) Uani 1 1 d . . .
H61 H -0.2907 0.1825 0.1110 0.025 Uiso 1 1 calc R . .
H62 H -0.2474 0.0906 0.1760 0.025 Uiso 1 1 calc R . .
N4 N -0.1406(3) 0.2220(2) 0.21483(19) 0.0155(6) Uani 1 1 d . . .
C7 C -0.2330(4) 0.2315(3) 0.2917(2) 0.0222(8) Uani 1 1 d . . .
H71 H -0.2722 0.1650 0.3067 0.027 Uiso 1 1 calc R . .
H72 H -0.3184 0.2768 0.2765 0.027 Uiso 1 1 calc R . .
C8 C -0.1355(4) 0.2734(3) 0.3691(3) 0.0248(8) Uani 1 1 d . . .
H81 H -0.1205 0.3462 0.3614 0.030 Uiso 1 1 calc R . .
H82 H -0.1833 0.2627 0.4238 0.030 Uiso 1 1 calc R . .
C9 C 0.1624(4) 0.3291(3) 0.1929(3) 0.0218(8) Uani 1 1 d . . .
H91 H 0.1626 0.3138 0.1298 0.026 Uiso 1 1 calc R . .
H92 H 0.2453 0.3762 0.2086 0.026 Uiso 1 1 calc R . .
C10 C 0.0171(4) 0.3816(3) 0.2071(3) 0.0217(7) Uani 1 1 d . . .
H101 H 0.0151 0.4476 0.1776 0.026 Uiso 1 1 calc R . .
H102 H 0.0131 0.3935 0.2705 0.026 Uiso 1 1 calc R . .
C11 C -0.1199(4) 0.3222(3) 0.1725(3) 0.0198(7) Uani 1 1 d . . .
H111 H -0.2091 0.3635 0.1796 0.024 Uiso 1 1 calc R . .
H112 H -0.1153 0.3113 0.1090 0.024 Uiso 1 1 calc R . .
O1 O 0.1550(2) 0.0439(2) 0.32448(17) 0.0201(5) Uani 1 1 d . . .
O2 O -0.0817(2) 0.03212(18) 0.30488(17) 0.0177(5) Uani 1 1 d . . .
N5 N 0.0403(3) -0.0088(2) 0.3373(2) 0.0184(6) Uani 1 1 d . . .
O3 O 0.0471(3) -0.0870(2) 0.3764(2) 0.0260(6) Uani 1 1 d . . .
Cl Cl 0.07119(10) -0.43006(7) 0.45986(6) 0.0249(2) Uani 1 1 d . . .
O4 O 0.0210(7) -0.5041(4) 0.5156(3) 0.0740(12) Uani 1 1 d . . .
O5 O 0.0363(3) -0.4553(2) 0.36970(19) 0.0338(7) Uani 1 1 d . . .
O6 O 0.0191(5) -0.3327(3) 0.4768(2) 0.0540(11) Uani 1 1 d . . .
O7 O 0.2314(4) -0.4256(3) 0.4762(3) 0.0620(11) Uani 1 1 d . . .
N6 N 0.0203(2) 0.14581(19) 0.58416(18) 0.0095(5) Uani 1 1 d . . .
O8 O 0.0658(3) 0.08703(19) 0.52853(18) 0.0247(6) Uani 1 1 d . . .
O9 O -0.0138(3) 0.2341(2) 0.56212(18) 0.0274(6) Uani 1 1 d . . .
O10 O 0.0147(3) 0.1182(2) 0.66151(18) 0.0220(6) Uani 1 1 d . . .

loop_
_atom_site_aniso_label
_atom_site_aniso_U_11
_atom_site_aniso_U_22
_atom_site_aniso_U_33
_atom_site_aniso_U_23
_atom_site_aniso_U_13
_atom_site_aniso_U_12
Co 0.01389(17) 0.0138(2) 0.0122(2) 0.0006(2) 0.00017(14) -0.00153(19)
N1 0.0230(14) 0.0209(16) 0.0135(15) -0.0001(12) 0.0019(11) -0.0011(11)
C1 0.0373(19) 0.0197(19) 0.017(2) -0.0026(15) -0.0055(16) -0.0081(15)
C2 0.0250(17) 0.0215(19) 0.023(2) 0.0021(16) -0.0104(15) -0.0077(14)
N2 0.0176(13) 0.0182(15) 0.0178(16) 0.0029(12) 0.0005(11) -0.0043(11)
C3 0.0180(14) 0.026(2) 0.029(2) 0.0071(16) 0.0073(14) -0.0008(14)
C4 0.0299(18) 0.023(2) 0.024(2) -0.0010(16) 0.0124(16) 0.0005(15)
N3 0.0213(13) 0.0182(15) 0.0139(15) -0.0009(12) 0.0038(11) 0.0007(11)
C5 0.0311(17) 0.0194(18) 0.0159(19) -0.0025(14) -0.0054(14) 0.0031(15)
C6 0.0187(15) 0.0231(19) 0.020(2) 0.0020(14) -0.0058(13) -0.0021(13)
N4 0.0149(12) 0.0178(15) 0.0134(15) 0.0001(11) -0.0013(10) -0.0011(11)
C7 0.0185(15) 0.029(2) 0.020(2) 0.0049(15) 0.0051(13) 0.0031(14)
C8 0.0321(18) 0.024(2) 0.019(2) 0.0012(15) 0.0077(15) 0.0080(15)
C9 0.0267(16) 0.0172(18) 0.021(2) 0.0116(15) -0.0025(14) -0.0063(14)
C10 0.0320(18) 0.0153(16) 0.0169(19) 0.0025(13) -0.0016(15) -0.0015(14)
C11 0.0227(15) 0.0167(17) 0.0195(19) 0.0032(15) -0.0003(13) 0.0014(14)
O1 0.0173(11) 0.0209(13) 0.0220(14) 0.0067(10) 0.0007(9) -0.0035(9)
O2 0.0172(10) 0.0153(12) 0.0202(14) 0.0016(9) -0.0001(9) -0.0009(9)
N5 0.0193(12) 0.0169(15) 0.0191(16) -0.0033(13) 0.0023(11) -0.0025(11)
O3 0.0340(14) 0.0137(13) 0.0297(16) 0.0053(12) 0.0005(12) -0.0023(11)
Cl 0.0380(4) 0.0206(4) 0.0154(5) -0.0018(3) -0.0006(3) 0.0015(4)
O4 0.127(4) 0.059(2) 0.040(2) 0.0003(17) 0.030(2) -0.025(2)
O5 0.0496(17) 0.0331(17) 0.0180(16) -0.0098(12) -0.0011(13) 0.0002(14)
O6 0.092(3) 0.0393(19) 0.028(2) -0.0096(15) -0.0136(19) 0.0342(19)
O7 0.0451(19) 0.076(3) 0.061(3) -0.004(2) -0.0138(18) 0.0111(18)
N6 0.0091(10) 0.0114(13) 0.0082(14) 0.0015(10) 0.0025(9) -0.0006(9)
O8 0.0379(14) 0.0221(14) 0.0149(14) -0.0010(11) 0.0076(11) 0.0043(11)
O9 0.0429(14) 0.0208(14) 0.0189(15) 0.0041(11) 0.0049(12) 0.0052(12)
O10 0.0281(12) 0.0245(14) 0.0137(14) 0.0024(10) 0.0045(10) -0.0023(10)

loop_
_atom_type_symbol
_atom_type_description
_atom_type_scat_dispersion_real
_atom_type_scat_dispersion_imag
_atom_type_scat_source
C C 0.0033 0.0016 'International Tables Vol C Tables 4.2.6.8 and 6.1.1.4'
H H 0.0000 0.0000 'International Tables Vol C Tables 4.2.6.8 and 6.1.1.4'
N N 0.0061 0.0033 'International Tables Vol C Tables 4.2.6.8 and 6.1.1.4'
O O 0.0106 0.0060 'International Tables Vol C Tables 4.2.6.8 and 6.1.1.4'
Cl Cl 0.1484 0.1585 'International Tables Vol C Tables 4.2.6.8 and 6.1.1.4'
Co Co 0.3494 0.9721 'International Tables Vol C Tables 4.2.6.8 and 6.1.1.4'

loop_
_geom_angle_atom_site_label_1
_geom_angle_atom_site_label_2
_geom_angle_atom_site_label_3
_geom_angle
_geom_angle_site_symmetry_1
_geom_angle_site_symmetry_3
_geom_angle_publ_flag
N2 Co N4 103.16(12) . . ?
N2 Co N3 87.24(13) . . ?
N4 Co N3 88.03(12) . . ?
N2 Co N1 88.98(13) . . ?
N4 Co N1 87.96(13) . . ?
N3 Co N1 173.73(13) . . ?
N2 Co O1 94.66(11) . . ?
N4 Co O1 162.17(11) . . ?
N3 Co O1 93.12(12) . . ?
N1 Co O1 92.17(12) . . ?
N2 Co O2 160.18(11) . . ?
N4 Co O2 96.65(11) . . ?
N3 Co O2 93.42(12) . . ?
N1 Co O2 91.83(12) . . ?
O1 Co O2 65.52(9) . . ?
N2 Co N5 127.34(11) . . ?
N4 Co N5 129.49(11) . . ?
N3 Co N5 94.36(12) . . ?
N1 Co N5 91.91(12) . . ?
O1 Co N5 32.68(9) . . ?
O2 Co N5 32.85(9) . . ?
C8 N1 C1 115.6(3) . . ?
C8 N1 Co 109.8(2) . . ?
C1 N1 Co 109.1(2) . . ?
C8 N1 H1 107.3 . . ?
C1 N1 H1 107.3 . . ?
Co N1 H1 107.3 . . ?
N1 C1 C2 108.3(3) . . ?
N1 C1 H11 110.0 . . ?
C2 C1 H11 110.0 . . ?
N1 C1 H12 110.0 . . ?
C2 C1 H12 110.0 . . ?
H11 C1 H12 108.4 . . ?
N2 C2 C1 110.6(3) . . ?
N2 C2 H21 109.5 . . ?
C1 C2 H21 109.5 . . ?
N2 C2 H22 109.5 . . ?
C1 C2 H22 109.5 . . ?
H21 C2 H22 108.1 . . ?
C3 N2 C2 110.7(3) . . ?
C3 N2 C9 109.6(3) . . ?
C2 N2 C9 111.9(3) . . ?
C3 N2 Co 102.8(2) . . ?
C2 N2 Co 102.2(2) . . ?
C9 N2 Co 119.0(2) . . ?
N2 C3 C4 107.7(3) . . ?
N2 C3 H31 110.2 . . ?
C4 C3 H31 110.2 . . ?
N2 C3 H32 110.2 . . ?
C4 C3 H32 110.2 . . ?
H31 C3 H32 108.5 . . ?
N3 C4 C3 108.4(3) . . ?
N3 C4 H41 110.0 . . ?
C3 C4 H41 110.0 . . ?
N3 C4 H42 110.0 . . ?
C3 C4 H42 110.0 . . ?
H41 C4 H42 108.4 . . ?
C5 N3 C4 115.4(3) . . ?
C5 N3 Co 109.0(2) . . ?
C4 N3 Co 109.2(2) . . ?
C5 N3 H3 107.7 . . ?
C4 N3 H3 107.7 . . ?
Co N3 H3 107.7 . . ?
N3 C5 C6 107.9(3) . . ?
N3 C5 H51 110.1 . . ?
C6 C5 H51 110.1 . . ?
N3 C5 H52 110.1 . . ?
C6 C5 H52 110.1 . . ?
H51 C5 H52 108.4 . . ?
N4 C6 C5 108.1(3) . . ?
N4 C6 H61 110.1 . . ?
C5 C6 H61 110.1 . . ?
N4 C6 H62 110.1 . . ?
C5 C6 H62 110.1 . . ?
H61 C6 H62 108.4 . . ?
C6 N4 C11 109.2(3) . . ?
C6 N4 C7 112.1(3) . . ?
C11 N4 C7 111.2(3) . . ?
C6 N4 Co 101.9(2) . . ?
C11 N4 Co 120.0(2) . . ?
C7 N4 Co 102.1(2) . . ?
N4 C7 C8 108.6(3) . . ?
N4 C7 H71 110.0 . . ?
C8 C7 H71 110.0 . . ?
N4 C7 H72 110.0 . . ?
C8 C7 H72 110.0 . . ?
H71 C7 H72 108.3 . . ?
N1 C8 C7 107.8(3) . . ?
N1 C8 H81 110.1 . . ?
C7 C8 H81 110.1 . . ?
N1 C8 H82 110.1 . . ?
C7 C8 H82 110.1 . . ?
H81 C8 H82 108.5 . . ?
N2 C9 C10 115.8(3) . . ?
N2 C9 H91 108.3 . . ?
C10 C9 H91 108.3 . . ?
N2 C9 H92 108.3 . . ?
C10 C9 H92 108.3 . . ?
H91 C9 H92 107.4 . . ?
C9 C10 C11 113.1(3) . . ?
C9 C10 H101 109.0 . . ?
C11 C10 H101 109.0 . . ?
C9 C10 H102 109.0 . . ?
C11 C10 H102 109.0 . . ?
H101 C10 H102 107.8 . . ?
N4 C11 C10 116.2(3) . . ?
N4 C11 H111 108.2 . . ?
C10 C11 H111 108.2 . . ?
N4 C11 H112 108.2 . . ?
C10 C11 H112 108.2 . . ?
H111 C11 H112 107.4 . . ?
N5 O1 Co 91.28(18) . . ?
N5 O2 Co 90.74(17) . . ?
O3 N5 O1 123.2(3) . . ?
O3 N5 O2 124.3(3) . . ?
O1 N5 O2 112.4(3) . . ?
O3 N5 Co 178.1(3) . . ?
O1 N5 Co 56.04(16) . . ?
O2 N5 Co 56.41(15) . . ?
O4 Cl O6 113.7(3) . . ?
O4 Cl O5 111.6(3) . . ?
O6 Cl O5 110.28(19) . . ?
O4 Cl O7 107.2(3) . . ?
O6 Cl O7 105.9(3) . . ?
O5 Cl O7 107.8(2) . . ?
O10 N6 O8 120.4(3) . . ?
O10 N6 O9 120.1(3) . . ?
O8 N6 O9 119.4(3) . . ?

loop_
_geom_bond_atom_site_label_1
_geom_bond_atom_site_label_2
_geom_bond_distance
_geom_bond_site_symmetry_2
_geom_bond_publ_flag
Co N2 1.912(3) . ?
Co N4 1.922(3) . ?
Co N3 1.941(3) . ?
Co N1 1.943(3) . ?
Co O1 1.969(2) . ?
Co O2 1.977(2) . ?
Co N5 2.373(3) . ?
N1 C8 1.501(4) . ?
N1 C1 1.503(5) . ?
N1 H1 0.9300 . ?
C1 C2 1.511(6) . ?
C1 H11 0.9900 . ?
C1 H12 0.9900 . ?
C2 N2 1.499(5) . ?
C2 H21 0.9900 . ?
C2 H22 0.9900 . ?
N2 C3 1.489(5) . ?
N2 C9 1.506(4) . ?
C3 C4 1.519(6) . ?
C3 H31 0.9900 . ?
C3 H32 0.9900 . ?
C4 N3 1.501(5) . ?
C4 H41 0.9900 . ?
C4 H42 0.9900 . ?
N3 C5 1.495(4) . ?
N3 H3 0.9300 . ?
C5 C6 1.502(5) . ?
C5 H51 0.9900 . ?
C5 H52 0.9900 . ?
C6 N4 1.501(5) . ?
C6 H61 0.9900 . ?
C6 H62 0.9900 . ?
N4 C11 1.506(5) . ?
N4 C7 1.511(4) . ?
C7 C8 1.519(5) . ?
C7 H71 0.9900 . ?
C7 H72 0.9900 . ?
C8 H81 0.9900 . ?
C8 H82 0.9900 . ?
C9 C10 1.520(5) . ?
C9 H91 0.9900 . ?
C9 H92 0.9900 . ?
C10 C11 1.523(5) . ?
C10 H101 0.9900 . ?
C10 H102 0.9900 . ?
C11 H111 0.9900 . ?
C11 H112 0.9900 . ?
O1 N5 1.282(4) . ?
O2 N5 1.287(4) . ?
N5 O3 1.203(4) . ?
Cl O4 1.409(5) . ?
Cl O6 1.414(3) . ?
Cl O5 1.431(3) . ?
Cl O7 1.446(4) . ?
N6 O10 1.249(4) . ?
N6 O8 1.256(4) . ?
N6 O9 1.257(3) . ?

loop_
_geom_hbond_atom_site_label_D
_geom_hbond_atom_site_label_H
_geom_hbond_atom_site_label_A
_geom_hbond_distance_DH
_geom_hbond_distance_HA
_geom_hbond_distance_DA
_geom_hbond_angle_DHA
_geom_hbond_site_symmetry_A
N1 H1 O8 0.93 2.07 2.971(4) 163.7 .
N3 H3 O10 0.93 1.90 2.818(4) 170.3 2_554

loop_
_geom_torsion_atom_site_label_1
_geom_torsion_atom_site_label_2
_geom_torsion_atom_site_label_3
_geom_torsion_atom_site_label_4
_geom_torsion
_geom_torsion_site_symmetry_1
_geom_torsion_site_symmetry_2
_geom_torsion_site_symmetry_3
_geom_torsion_site_symmetry_4
_geom_torsion_publ_flag
Co N1 C1 C2 -12.8(4) . . . . ?
N1 C1 C2 N2 41.4(4) . . . . ?
C1 C2 N2 Co -48.9(3) . . . . ?
C2 N2 Co N1 33.1(2) . . . . ?
N2 Co N1 C1 -12.1(2) . . . . ?
Co N2 C3 C4 52.6(3) . . . . ?
N2 C3 C4 N3 -43.1(4) . . . . ?
C3 C4 N3 Co 12.5(4) . . . . ?
C4 N3 Co N2 14.2(2) . . . . ?
N3 Co N2 C3 -37.1(2) . . . . ?
Co N3 C5 C6 -18.5(3) . . . . ?
N3 C5 C6 N4 47.5(4) . . . . ?
C5 C6 N4 Co -52.6(3) . . . . ?
C6 N4 Co N3 33.9(2) . . . . ?
N4 Co N3 C5 -9.4(2) . . . . ?
Co N4 C7 C8 51.6(3) . . . . ?
N4 C7 C8 N1 -43.9(4) . . . . ?
C7 C8 N1 Co 14.4(4) . . . . ?
C8 N1 Co N4 12.3(2) . . . . ?
N1 Co N4 C7 -34.9(2) . . . . ?
Co N2 C9 C10 34.5(4) . . . . ?
N2 C9 C10 C11 -66.6(4) . . . . ?
C9 C10 C11 N4 62.7(4) . . . . ?
C10 C11 N4 Co -28.0(4) . . . . ?
C11 N4 Co N2 0.0(3) . . . . ?
N4 Co N2 C9 -3.1(3) . . . . ?
Co N2 C9 C10 34.5(4) . . . . ?
